data_7008999
loop_
_publ_author_name
'Kay Lee, Hung'
'Wong, Yee-Lok'
'Zhou, Zhong-Yuan'
'Zhang, Ze-Ying'
'Ng, Dennis K. P.'
'Mak, Thomas C. W.'

_publ_section_title
;
 Synthesis and structures of dioxo-Mo(VI) and -W(VI) amides
;
_journal_issue 4
_journal_name_full 'Journal of the Chemical Society, Dalton Transactions'
_journal_page_first 539
_journal_paper_doi 10.1039/a907811h
_journal_year 2000
_chemical_formula_sum 'C24 H42 Mo N4 O2 Si2'
_chemical_formula_weight 570.74
_chemical_name_systematic
; 
 ? 
;
_space_group_IT_number 61
_symmetry_space_group_name_Hall '-P 2ac 2ab'
_symmetry_space_group_name_H-M 'P b c a'
_atom_sites_solution_hydrogens geom
_atom_sites_solution_primary direct
_atom_sites_solution_secondary difmap
_audit_creation_method SHELXL-97
_cell_angle_alpha 90.00
_cell_angle_beta 90.00
_cell_angle_gamma 90.00
_cell_formula_units_Z 8
_cell_length_a 16.342(3)
_cell_length_b 16.007(3)
_cell_length_c 22.218(4)
_cell_measurement_temperature 294(2)
_cell_volume 5811.9(18)
_computing_structure_refinement 'SHELXL-97 (Sheldrick, 1997)'
_computing_structure_solution 'SHELXS-97 (Sheldrick, 1990)'
_diffrn_ambient_temperature 294(2)
_diffrn_measured_fraction_theta_full 0.681
_diffrn_measured_fraction_theta_max 0.681
_diffrn_radiation_monochromator graphite
_diffrn_radiation_source 'fine-focus sealed tube'
_diffrn_radiation_type MoK\a
_diffrn_radiation_wavelength 0.71073
_diffrn_reflns_av_R_equivalents 0.0000
_diffrn_reflns_av_sigmaI/netI 0.1064
_diffrn_reflns_limit_h_max 19
_diffrn_reflns_limit_h_min 0
_diffrn_reflns_limit_k_max 17
_diffrn_reflns_limit_k_min 0
_diffrn_reflns_limit_l_max 26
_diffrn_reflns_limit_l_min 0
_diffrn_reflns_number 3746
_diffrn_reflns_theta_full 25.66
_diffrn_reflns_theta_max 25.66
_diffrn_reflns_theta_min 2.00
_exptl_absorpt_coefficient_mu 0.560
_exptl_absorpt_correction_T_max 0.8774
_exptl_absorpt_correction_T_min 0.8239
_exptl_crystal_density_diffrn 1.305
_exptl_crystal_density_method 'not measured'
_exptl_crystal_F_000 2400
_exptl_crystal_size_max 0.36
_exptl_crystal_size_mid 0.34
_exptl_crystal_size_min 0.24
_refine_diff_density_max 0.451
_refine_diff_density_min -0.743
_refine_diff_density_rms 0.096
_refine_ls_extinction_coef 0.0007(2)
_refine_ls_extinction_expression Fc^*^=kFc[1+0.001xFc^2^\l^3^/sin(2\q)]^-1/4^
_refine_ls_extinction_method SHELXL
_refine_ls_goodness_of_fit_ref 1.095
_refine_ls_hydrogen_treatment mixed
_refine_ls_matrix_type full
_refine_ls_number_parameters 349
_refine_ls_number_reflns 3746
_refine_ls_number_restraints 0
_refine_ls_restrained_S_all 1.095
_refine_ls_R_factor_all 0.0916
_refine_ls_R_factor_gt 0.0744
_refine_ls_shift/su_max 0.014
_refine_ls_shift/su_mean 0.002
_refine_ls_structure_factor_coef Fsqd
_refine_ls_weighting_details 'calc w=1/[\s^2^(Fo^2^)+(0.1201P)^2^+0.0000P] where P=(Fo^2^+2Fc^2^)/3'
_refine_ls_weighting_scheme calc
_refine_ls_wR_factor_gt 0.1887
_refine_ls_wR_factor_ref 0.2051
_reflns_number_gt 3050
_reflns_number_total 3746
_reflns_threshold_expression >2sigma(I)
_cod_data_source_file a907811h.txt
_cod_data_source_block yl2
_cod_original_cell_volume 5812(2)
_cod_database_code 7008999

loop_
_symmetry_equiv_pos_as_xyz
'x, y, z'
'-x+1/2, -y, z+1/2'
'-x, y+1/2, -z+1/2'
'x+1/2, -y+1/2, -z'
'-x, -y, -z'
'x-1/2, y, -z-1/2'
'x, -y-1/2, z-1/2'
'-x-1/2, y-1/2, z'

loop_
_atom_site_label
_atom_site_type_symbol
_atom_site_fract_x
_atom_site_fract_y
_atom_site_fract_z
_atom_site_U_iso_or_equiv
_atom_site_adp_type
_atom_site_occupancy
_atom_site_symmetry_multiplicity
_atom_site_calc_flag
_atom_site_refinement_flags
_atom_site_disorder_assembly
_atom_site_disorder_group
Mo1 Mo 0.124334(15) 0.99000(2) 0.127080(14) 0.06365(10) Uani 1 1 d . . .
Si1 Si 0.22349(5) 0.97477(7) -0.01118(5) 0.0719(3) Uani 1 1 d . . .
Si2 Si 0.01463(6) 1.00478(7) 0.26169(5) 0.0707(3) Uani 1 1 d . . .
O1 O 0.18257(13) 1.05470(16) 0.16917(11) 0.0802(8) Uani 1 1 d . . .
O2 O 0.06994(13) 1.05373(16) 0.08123(10) 0.0797(8) Uani 1 1 d . . .
N1 N 0.20307(14) 0.94260(17) 0.06217(11) 0.0658(8) Uani 1 1 d . . .
N2 N 0.20945(13) 0.87934(17) 0.15165(12) 0.0669(8) Uani 1 1 d . . .
N3 N 0.04174(14) 0.95646(19) 0.19371(11) 0.0647(8) Uani 1 1 d . . .
N4 N 0.03675(14) 0.87710(18) 0.11147(12) 0.0684(8) Uani 1 1 d . . .
C1 C 0.24068(17) 0.8813(2) 0.09575(15) 0.0682(10) Uani 1 1 d . . .
C2 C 0.30334(19) 0.8250(3) 0.07929(17) 0.0828(12) Uani 1 1 d . . .
H2 H 0.333(2) 0.839(3) 0.0343(18) 0.144(15) Uiso 1 1 d . . .
C3 C 0.3297(2) 0.7703(3) 0.12174(18) 0.0943(14) Uani 1 1 d . . .
H3 H 0.3592(18) 0.728(3) 0.1164(13) 0.089(11) Uiso 1 1 d . . .
C4 C 0.2965(2) 0.7684(3) 0.17788(18) 0.0909(13) Uani 1 1 d . . .
H4 H 0.3148(14) 0.7367(19) 0.2064(10) 0.055(7) Uiso 1 1 d . . .
C5 C 0.23711(18) 0.8251(2) 0.19261(16) 0.0779(11) Uani 1 1 d . . .
C6 C 0.2001(2) 0.8318(3) 0.25456(18) 0.1005(14) Uani 1 1 d . . .
H6A H 0.2142 0.8021 0.2806 0.158(18) Uiso 1 1 d R . .
H6B H 0.1421 0.8249 0.2499 0.190 Uiso 1 1 d R . .
H6C H 0.2090 0.8882 0.2679 0.190 Uiso 1 1 d R . .
C7 C 0.2543(3) 0.8863(3) -0.05935(17) 0.1041(15) Uani 1 1 d . . .
H7A H 0.2612 0.8966 -0.1003 0.085(10) Uiso 1 1 d R . .
H7B H 0.2073 0.8503 -0.0581 0.102 Uiso 1 1 d R . .
H7C H 0.3095 0.8412 -0.0432 0.19(2) Uiso 1 1 d R . .
C8 C 0.1300(2) 1.0231(3) -0.04325(19) 0.1007(15) Uani 1 1 d . . .
H8B H 0.1086 0.9887 -0.0750 0.121 Uiso 1 1 d R . .
H8C H 0.1451 1.0759 -0.0605 0.121 Uiso 1 1 d R . .
H8A H 0.0984 1.0298 -0.0210 0.17(2) Uiso 1 1 d R . .
C9 C 0.3066(2) 1.0551(3) -0.00926(18) 0.0948(14) Uani 1 1 d . . .
C10 C 0.2818(3) 1.1271(3) 0.0336(2) 0.140(2) Uani 1 1 d . . .
H10A H 0.2435 1.1631 0.0108 0.18(2) Uiso 1 1 d R . .
H10B H 0.2713 1.1031 0.0735 0.19(2) Uiso 1 1 d R . .
H10C H 0.3305 1.1599 0.0382 0.222 Uiso 1 1 d R . .
C11 C 0.3180(3) 1.0921(4) -0.0733(2) 0.139(2) Uani 1 1 d . . .
H11A H 0.2667 1.1060 -0.1133 0.18(2) Uiso 1 1 d R . .
H11B H 0.3585 1.0571 -0.0918 0.212 Uiso 1 1 d R . .
H11C H 0.3444 1.1448 -0.0662 0.212 Uiso 1 1 d R . .
C12 C 0.3856(2) 1.0190(3) 0.0139(3) 0.162(3) Uani 1 1 d . . .
H12A H 0.3867 0.9889 0.0381 0.093(13) Uiso 1 1 d R . .
H12B H 0.4173 1.0664 0.0264 0.112 Uiso 1 1 d R . .
H12C H 0.4138 0.9946 -0.0197 0.112 Uiso 1 1 d R . .
C13 C 0.00301(17) 0.8909(2) 0.16537(16) 0.0685(10) Uani 1 1 d . . .
C14 C -0.0637(2) 0.8441(3) 0.18537(16) 0.0808(12) Uani 1 1 d . . .
H14 H -0.0915(12) 0.8511(14) 0.2216(9) 0.032(6) Uiso 1 1 d . . .
C15 C -0.0938(2) 0.7836(3) 0.14618(19) 0.0889(13) Uani 1 1 d . . .
H15 H -0.121(2) 0.750(4) 0.168(2) 0.17(2) Uiso 1 1 d . . .
C16 C -0.0572(2) 0.7677(3) 0.09147(18) 0.0891(13) Uani 1 1 d . . .
H16 H -0.079(2) 0.735(3) 0.0545(14) 0.116(13) Uiso 1 1 d . . .
C17 C 0.00718(18) 0.8174(2) 0.07457(16) 0.0741(11) Uani 1 1 d . . .
C18 C 0.0468(2) 0.8072(3) 0.01555(17) 0.0977(14) Uani 1 1 d . . .
H18A H 0.0324 0.7822 -0.0005 0.095(12) Uiso 1 1 d R . .
H18B H 0.1029 0.7926 0.0229 0.114 Uiso 1 1 d R . .
H18C H 0.0462 0.8604 -0.0044 0.114 Uiso 1 1 d R . .
C19 C 0.1053(2) 1.0602(3) 0.29056(17) 0.0841(13) Uani 1 1 d . . .
H19A H 0.165(2) 1.025(3) 0.2834(17) 0.118(14) Uiso 1 1 d . . .
H19B H 0.1212(15) 1.098(2) 0.2663(12) 0.071(10) Uiso 1 1 d . . .
H19C H 0.0883(19) 1.080(2) 0.3310(14) 0.092(11) Uiso 1 1 d . . .
C20 C -0.0171(2) 0.9279(3) 0.31803(16) 0.1056(16) Uani 1 1 d . . .
H20A H 0.0010 0.9568 0.3652 0.118(14) Uiso 1 1 d R . .
H20B H 0.0087 0.9020 0.3294 0.047(8) Uiso 1 1 d R . .
H20C H -0.0724 0.9084 0.3141 0.057 Uiso 1 1 d R . .
C21 C -0.0702(2) 1.0831(3) 0.24863(17) 0.0856(13) Uani 1 1 d . . .
C22 C -0.0893(2) 1.1282(3) 0.30631(18) 0.1119(17) Uani 1 1 d . . .
H22A H -0.0985 1.1089 0.3215 0.139(17) Uiso 1 1 d R . .
H22B H -0.1414 1.1710 0.2995 0.077(9) Uiso 1 1 d R . .
H22C H -0.0417 1.1582 0.3197 0.092 Uiso 1 1 d R . .
C23 C -0.14837(19) 1.0385(2) 0.22682(15) 0.1246(19) Uani 1 1 d . . .
H23A H -0.1565 1.0036 0.2881 0.102(13) Uiso 1 1 d R . .
H23B H -0.1406 0.9972 0.1960 0.122 Uiso 1 1 d R . .
H23C H -0.1906 1.0774 0.2161 0.122 Uiso 1 1 d R . .
C24 C -0.04205(19) 1.1473(2) 0.20212(15) 0.1171(16) Uani 1 1 d R . .
H24A H -0.0636 1.1897 0.1964 0.171(19) Uiso 1 1 d R . .
H24B H -0.0301 1.1257 0.1465 0.156(17) Uiso 1 1 d R . .
H24C H 0.0186 1.1864 0.2501 0.20(2) Uiso 1 1 d R . .

loop_
_atom_site_aniso_label
_atom_site_aniso_U_11
_atom_site_aniso_U_22
_atom_site_aniso_U_33
_atom_site_aniso_U_23
_atom_site_aniso_U_13
_atom_site_aniso_U_12
Mo1 0.05044(15) 0.0526(2) 0.0879(2) 0.00213(13) 0.00213(13) 0.00142(10)
Si1 0.0589(5) 0.0716(6) 0.0851(6) -0.0005(5) 0.0047(5) 0.0122(4)
Si2 0.0578(5) 0.0677(7) 0.0867(6) 0.0036(5) 0.0013(5) -0.0055(4)
O1 0.0700(13) 0.0674(17) 0.1031(15) -0.0044(13) 0.0082(13) -0.0134(11)
O2 0.0685(12) 0.0728(17) 0.0977(15) 0.0152(12) 0.0039(13) 0.0169(11)
N1 0.0543(13) 0.0638(19) 0.0793(16) 0.0017(13) -0.0057(13) 0.0096(12)
N2 0.0505(12) 0.0546(17) 0.0955(17) 0.0125(13) -0.0087(13) 0.0025(12)
N3 0.0484(12) 0.0659(18) 0.0796(16) 0.0026(13) 0.0026(12) -0.0041(12)
N4 0.0501(12) 0.0591(18) 0.0959(17) -0.0089(14) -0.0115(13) -0.0010(12)
C1 0.0476(14) 0.057(2) 0.100(2) 0.0061(16) -0.0022(16) 0.0023(14)
C2 0.0637(18) 0.079(3) 0.105(2) -0.008(2) -0.0031(18) 0.0194(18)
C3 0.080(2) 0.074(3) 0.128(3) -0.006(2) -0.030(2) 0.0212(19)
C4 0.076(2) 0.061(3) 0.136(3) 0.019(2) -0.041(2) 0.0030(18)
C5 0.0581(16) 0.067(2) 0.108(2) 0.0054(19) -0.0243(17) -0.0090(16)
C6 0.100(2) 0.092(3) 0.110(3) 0.029(2) -0.003(2) -0.003(2)
C7 0.110(3) 0.105(4) 0.097(3) -0.014(2) 0.025(2) 0.010(3)
C8 0.093(3) 0.120(3) 0.089(3) 0.015(2) 0.002(2) 0.034(2)
C9 0.071(2) 0.120(4) 0.094(2) 0.005(2) 0.012(2) -0.010(2)
C10 0.175(4) 0.107(4) 0.137(4) -0.019(3) 0.049(3) -0.045(3)
C11 0.152(4) 0.124(5) 0.141(3) 0.021(3) 0.037(3) -0.026(3)
C12 0.081(3) 0.134(5) 0.271(8) 0.039(5) -0.012(4) -0.032(3)
C13 0.0518(15) 0.053(2) 0.101(2) 0.0019(18) -0.0113(16) -0.0036(14)
C14 0.0657(18) 0.078(3) 0.098(2) 0.0106(19) 0.0017(19) -0.0104(18)
C15 0.0667(19) 0.070(3) 0.130(3) 0.009(2) -0.008(2) -0.0131(18)
C16 0.071(2) 0.079(3) 0.117(3) 0.004(2) -0.022(2) -0.0078(19)
C17 0.0618(17) 0.055(2) 0.105(2) -0.0009(19) -0.0125(17) 0.0092(15)
C18 0.101(3) 0.067(3) 0.125(3) -0.021(2) -0.006(3) 0.004(2)
C19 0.0666(18) 0.102(3) 0.083(2) 0.003(2) 0.0016(19) -0.012(2)
C20 0.088(2) 0.126(4) 0.102(3) 0.026(3) -0.002(2) -0.029(3)
C21 0.0679(19) 0.098(3) 0.091(2) -0.012(2) 0.0029(19) 0.002(2)
C22 0.084(2) 0.127(4) 0.124(3) -0.033(3) 0.001(2) 0.020(3)
C23 0.069(2) 0.157(4) 0.148(4) -0.043(4) -0.029(3) 0.026(3)
C24 0.144(3) 0.092(3) 0.115(3) 0.016(3) 0.014(3) 0.050(3)

loop_
_atom_type_symbol
_atom_type_description
_atom_type_scat_dispersion_real
_atom_type_scat_dispersion_imag
_atom_type_scat_source
C C 0.0033 0.0016 'International Tables Vol C Tables 4.2.6.8 and 6.1.1.4'
H H 0.0000 0.0000 'International Tables Vol C Tables 4.2.6.8 and 6.1.1.4'
N N 0.0061 0.0033 'International Tables Vol C Tables 4.2.6.8 and 6.1.1.4'
O O 0.0106 0.0060 'International Tables Vol C Tables 4.2.6.8 and 6.1.1.4'
Si Si 0.0817 0.0704 'International Tables Vol C Tables 4.2.6.8 and 6.1.1.4'
Mo Mo -1.6832 0.6857 'International Tables Vol C Tables 4.2.6.8 and 6.1.1.4'

loop_
_geom_angle_atom_site_label_1
_geom_angle_atom_site_label_2
_geom_angle_atom_site_label_3
_geom_angle
_geom_angle_site_symmetry_1
_geom_angle_site_symmetry_3
_geom_angle_publ_flag
O1 Mo1 O2 105.04(12) . . ?
O1 Mo1 N3 97.48(11) . . ?
O2 Mo1 N3 104.10(10) . . ?
O1 Mo1 N1 105.04(10) . . ?
O2 Mo1 N1 97.33(11) . . ?
N3 Mo1 N1 143.56(11) . . ?
O1 Mo1 N2 90.00(10) . . ?
O2 Mo1 N2 156.51(10) . . ?
N3 Mo1 N2 91.41(10) . . ?
N1 Mo1 N2 60.81(10) . . ?
O1 Mo1 N4 154.64(11) . . ?
O2 Mo1 N4 93.16(11) . . ?
N3 Mo1 N4 60.39(10) . . ?
N1 Mo1 N4 89.65(10) . . ?
N2 Mo1 N4 79.11(9) . . ?
N1 Si1 C7 111.60(16) . . ?
N1 Si1 C8 108.96(16) . . ?
C7 Si1 C8 108.80(19) . . ?
N1 Si1 C9 108.73(16) . . ?
C7 Si1 C9 110.05(19) . . ?
C8 Si1 C9 108.6(2) . . ?
N3 Si2 C20 111.35(17) . . ?
N3 Si2 C19 108.01(15) . . ?
C20 Si2 C19 108.27(18) . . ?
N3 Si2 C21 110.20(15) . . ?
C20 Si2 C21 110.05(18) . . ?
C19 Si2 C21 108.89(19) . . ?
C1 N1 Si1 129.2(2) . . ?
C1 N1 Mo1 99.26(19) . . ?
Si1 N1 Mo1 131.35(15) . . ?
C5 N2 C1 121.1(3) . . ?
C5 N2 Mo1 149.3(2) . . ?
C1 N2 Mo1 89.58(18) . . ?
C13 N3 Si2 127.8(2) . . ?
C13 N3 Mo1 99.8(2) . . ?
Si2 N3 Mo1 131.67(16) . . ?
C13 N4 C17 120.9(3) . . ?
C13 N4 Mo1 89.5(2) . . ?
C17 N4 Mo1 149.3(2) . . ?
N2 C1 N1 110.3(3) . . ?
N2 C1 C2 120.0(3) . . ?
N1 C1 C2 129.7(3) . . ?
C3 C2 C1 117.5(3) . . ?
C2 C3 C4 121.6(4) . . ?
C3 C4 C5 119.2(4) . . ?
N2 C5 C4 120.5(3) . . ?
N2 C5 C6 116.1(3) . . ?
C4 C5 C6 123.4(3) . . ?
C12 C9 C10 107.5(4) . . ?
C12 C9 C11 110.8(4) . . ?
C10 C9 C11 108.1(4) . . ?
C12 C9 Si1 111.5(3) . . ?
C10 C9 Si1 109.6(3) . . ?
C11 C9 Si1 109.2(3) . . ?
N4 C13 N3 110.2(3) . . ?
N4 C13 C14 121.3(3) . . ?
N3 C13 C14 128.5(3) . . ?
C15 C14 C13 116.8(3) . . ?
C16 C15 C14 121.7(3) . . ?
C17 C16 C15 117.9(4) . . ?
N4 C17 C16 121.3(3) . . ?
N4 C17 C18 117.6(3) . . ?
C16 C17 C18 121.1(4) . . ?
C22 C21 C24 108.4(4) . . ?
C22 C21 C23 108.6(3) . . ?
C24 C21 C23 110.4(3) . . ?
C22 C21 Si2 109.8(3) . . ?
C24 C21 Si2 109.2(2) . . ?
C23 C21 Si2 110.4(3) . . ?

loop_
_geom_bond_atom_site_label_1
_geom_bond_atom_site_label_2
_geom_bond_distance
_geom_bond_site_symmetry_2
_geom_bond_publ_flag
Mo1 O1 1.689(2) . ?
Mo1 O2 1.694(2) . ?
Mo1 N3 2.074(2) . ?
Mo1 N1 2.076(2) . ?
Mo1 N2 2.317(3) . ?
Mo1 N4 2.331(3) . ?
Si1 N1 1.741(3) . ?
Si1 C7 1.845(4) . ?
Si1 C8 1.855(4) . ?
Si1 C9 1.871(4) . ?
Si2 N3 1.754(3) . ?
Si2 C20 1.830(4) . ?
Si2 C19 1.842(4) . ?
Si2 C21 1.892(4) . ?
N1 C1 1.378(4) . ?
N2 C5 1.336(4) . ?
N2 C1 1.343(4) . ?
N3 C13 1.378(4) . ?
N4 C13 1.337(4) . ?
N4 C17 1.349(5) . ?
C1 C2 1.412(5) . ?
C2 C3 1.357(6) . ?
C3 C4 1.361(6) . ?
C4 C5 1.368(5) . ?
C5 C6 1.507(5) . ?
C9 C12 1.505(6) . ?
C9 C10 1.548(6) . ?
C9 C11 1.552(6) . ?
C13 C14 1.396(5) . ?
C14 C15 1.393(5) . ?
C15 C16 1.379(6) . ?
C16 C17 1.371(5) . ?
C17 C18 1.471(5) . ?
C21 C22 1.503(5) . ?
C21 C24 1.528(5) . ?
C21 C23 1.542(5) . ?
